data_2242318
loop_
_publ_author_name
'Joshi, Dhruval J.'
'Jun, Meesook'
'Yang, Lijing'
'Lough, Alan J.'
'Yan, Hongbin'

_publ_section_title
;
 Further investigation on the nitration of BODIPY with cupric nitrate:
 crystal structures of
 4,4-difluoro-1,3,5,7,8-pentamethyl-2-nitro-4-bora-3a,4a-diaza-<i>s</i>-indacene,
 4,4-difluoro-3-nitro-8-phenyl-4-bora-3a,4a-diaza-<i>s</i>-indacene, and
 3-chloro-6-ethyl-5,7,8-trimethyl-2-nitro-4,4-diphenyl-4-bora-3a,4a-diaza-<i>s</i>-indacene
;
_journal_coeditor_code HB7723
_journal_issue 2
_journal_name_full 'Acta Crystallographica Section E'
_journal_page_first 103
_journal_page_last 108
_journal_paper_doi 10.1107/S2056989017018564
_journal_volume 74
_journal_year 2018
_chemical_formula_iupac 'C14 H16 B F2 N3 O2'
_chemical_formula_moiety 'C14 H16 B F2 N3 O2'
_chemical_formula_sum 'C14 H16 B F2 N3 O2'
_chemical_formula_weight 307.11
_chemical_name_systematic 4,4-Difluoro-1,3,5,7,8-pentamethyl-2-nitro-4-bora-3a,4a-diaza-<i>s</i>-indacene
_space_group_crystal_system triclinic
_space_group_IT_number 2
_space_group_name_Hall '-P 1'
_space_group_name_H-M_alt 'P -1'
_symmetry_space_group_name_Hall '-P 1'
_symmetry_space_group_name_H-M 'P -1'
_atom_sites_solution_hydrogens geom
_audit_creation_method SHELXL-2014/7
_cell_angle_alpha 110.762(3)
_cell_angle_beta 101.468(4)
_cell_angle_gamma 95.463(3)
_cell_formula_units_Z 2
_cell_length_a 8.2837(9)
_cell_length_b 8.6660(9)
_cell_length_c 10.6619(12)
_cell_measurement_reflns_used 4795
_cell_measurement_temperature 150(2)
_cell_measurement_theta_max 27.56
_cell_measurement_theta_min 2.55
_cell_volume 689.83(13)
_computing_cell_refinement APEX2
_computing_data_collection
;
APEX2 (Bruker, 2014)
;
_computing_data_reduction
;
SAINT (Bruker, 2014)
;
_computing_molecular_graphics
;
PLATON (Spek, 2009)
;
_computing_publication_material
;
SHELXTL (Sheldrick, 2008)
;
_computing_structure_refinement
;
SHELXL-2014/7 (Sheldrick, 2015b)
;
_computing_structure_solution
;
SHELXT (Sheldrick, 2015a)
;
_diffrn_ambient_temperature 150(2)
_diffrn_measured_fraction_theta_full 1.000
_diffrn_measured_fraction_theta_max 0.998
_diffrn_measurement_device_type 'Bruker Kappa APEX-DUO CCD'
_diffrn_measurement_method '\f and \w scans'
_diffrn_radiation_type MoK\a
_diffrn_radiation_wavelength 0.71073
_diffrn_reflns_av_R_equivalents 0.0575
_diffrn_reflns_limit_h_max 10
_diffrn_reflns_limit_h_min -10
_diffrn_reflns_limit_k_max 11
_diffrn_reflns_limit_k_min -11
_diffrn_reflns_limit_l_max 13
_diffrn_reflns_limit_l_min -13
_diffrn_reflns_number 18324
_diffrn_reflns_theta_full 25.242
_diffrn_reflns_theta_max 27.560
_diffrn_reflns_theta_min 2.110
_exptl_absorpt_coefficient_mu 0.117
_exptl_absorpt_correction_T_max 0.7456
_exptl_absorpt_correction_T_min 0.6814
_exptl_absorpt_correction_type multi-scan
_exptl_absorpt_process_details
;
(SADABS, Bruker, 2014)
;
_exptl_crystal_colour orange
_exptl_crystal_density_diffrn 1.479
_exptl_crystal_description needle
_exptl_crystal_F_000 320
_exptl_crystal_size_max 0.180
_exptl_crystal_size_mid 0.060
_exptl_crystal_size_min 0.030
_refine_diff_density_max 0.389
_refine_diff_density_min -0.241
_refine_ls_extinction_method none
_refine_ls_goodness_of_fit_ref 1.073
_refine_ls_hydrogen_treatment constr
_refine_ls_matrix_type full
_refine_ls_number_parameters 204
_refine_ls_number_reflns 3194
_refine_ls_number_restraints 0
_refine_ls_restrained_S_all 1.073
_refine_ls_R_factor_all 0.0869
_refine_ls_R_factor_gt 0.0522
_refine_ls_shift/su_max 0.001
_refine_ls_shift/su_mean 0.000
_refine_ls_structure_factor_coef Fsqd
_refine_ls_weighting_details 'w=1/[\s^2^(Fo^2^)+(0.0736P)^2^+0.2040P] where P=(Fo^2^+2Fc^2^)/3'
_refine_ls_weighting_scheme calc
_refine_ls_wR_factor_gt 0.1290
_refine_ls_wR_factor_ref 0.1435
_reflns_number_gt 2192
_reflns_number_total 3194
_reflns_threshold_expression 'I > 2\s(I)'
_cod_data_source_file hb7723sup1.cif
_cod_data_source_block 5a
_cod_database_code 2242318
_shelx_space_group_comment
;
The symmetry employed for this shelxl refinement is uniquely defined
by the following loop, which should always be used as a source of
symmetry information in preference to the above space-group names.
They are only intended as comments.
;
_shelx_estimated_absorpt_t_min 0.979
_shelx_estimated_absorpt_t_max 0.996

loop_
_space_group_symop_operation_xyz
'x, y, z'
'-x, -y, -z'

loop_
_atom_site_type_symbol
_atom_site_label
_atom_site_fract_x
_atom_site_fract_y
_atom_site_fract_z
_atom_site_U_iso_or_equiv
_atom_site_adp_type
_atom_site_calc_flag
_atom_site_occupancy
F F1 0.30619(16) 0.28032(15) 0.74821(12) 0.0257(3) Uani d 1
F F2 0.51390(15) 0.22107(15) 0.63858(12) 0.0242(3) Uani d 1
O O1 0.9463(2) 0.7217(2) 1.08010(18) 0.0364(5) Uani d 1
O O2 0.8553(2) 0.9556(2) 1.11463(18) 0.0393(5) Uani d 1
N N1 0.3009(2) 0.3522(2) 0.54914(17) 0.0158(4) Uani d 1
N N2 0.5130(2) 0.5113(2) 0.77068(17) 0.0161(4) Uani d 1
N N3 0.8424(2) 0.8035(2) 1.05038(19) 0.0254(4) Uani d 1
C C1 0.6403(3) 0.5461(3) 0.8834(2) 0.0179(4) Uani d 1
C C2 0.7004(3) 0.7192(3) 0.9354(2) 0.0195(5) Uani d 1
C C3 0.6077(3) 0.7943(3) 0.8555(2) 0.0192(5) Uani d 1
C C4 0.4894(3) 0.6603(2) 0.7513(2) 0.0167(4) Uani d 1
C C5 0.3633(3) 0.6568(2) 0.6372(2) 0.0169(4) Uani d 1
C C6 0.2766(3) 0.5046(2) 0.5355(2) 0.0158(4) Uani d 1
C C7 0.1555(3) 0.4640(3) 0.4053(2) 0.0179(5) Uani d 1
C C8 0.1121(3) 0.2929(3) 0.3481(2) 0.0196(5) Uani d 1
H H8A 0.0351 0.2293 0.2615 0.024 Uiso calc 1
C C9 0.2001(3) 0.2260(3) 0.4383(2) 0.0186(5) Uani d 1
C C10 0.6895(3) 0.4176(3) 0.9389(2) 0.0224(5) Uani d 1
H H10A 0.5940 0.3260 0.9097 0.034 Uiso calc 1
H H10B 0.7241 0.4690 1.0403 0.034 Uiso calc 1
H H10C 0.7828 0.3732 0.9032 0.034 Uiso calc 1
C C11 0.6437(3) 0.9751(3) 0.8742(2) 0.0277(5) Uani d 1
H H11A 0.7646 1.0172 0.9089 0.041 Uiso calc 1
H H11B 0.5858 1.0410 0.9408 0.041 Uiso calc 1
H H11C 0.6042 0.9854 0.7850 0.041 Uiso calc 1
C C12 0.3210(3) 0.8177(3) 0.6290(2) 0.0237(5) Uani d 1
H H12A 0.2066 0.7970 0.5722 0.036 Uiso calc 1
H H12B 0.3995 0.8622 0.5871 0.036 Uiso calc 1
H H12C 0.3295 0.8993 0.7224 0.036 Uiso calc 1
C C13 0.0903(3) 0.5777(3) 0.3373(2) 0.0238(5) Uani d 1
H H13A 0.0292 0.5107 0.2411 0.036 Uiso calc 1
H H13B 0.1843 0.6567 0.3390 0.036 Uiso calc 1
H H13C 0.0148 0.6400 0.3873 0.036 Uiso calc 1
C C14 0.1843(3) 0.0471(3) 0.4224(2) 0.0220(5) Uani d 1
H H14A 0.1568 0.0359 0.5043 0.033 Uiso calc 1
H H14B 0.2905 0.0092 0.4124 0.033 Uiso calc 1
H H14C 0.0952 -0.0217 0.3398 0.033 Uiso calc 1
B B1 0.4081(3) 0.3348(3) 0.6781(2) 0.0175(5) Uani d 1

loop_
_atom_site_aniso_label
_atom_site_aniso_U_11
_atom_site_aniso_U_22
_atom_site_aniso_U_33
_atom_site_aniso_U_12
_atom_site_aniso_U_13
_atom_site_aniso_U_23
F1 0.0300(7) 0.0242(7) 0.0225(7) -0.0032(6) 0.0048(6) 0.0114(5)
F2 0.0264(7) 0.0162(6) 0.0248(7) 0.0083(5) 0.0004(6) 0.0038(5)
O1 0.0245(9) 0.0376(10) 0.0374(10) 0.0074(8) -0.0032(8) 0.0086(8)
O2 0.0478(12) 0.0204(9) 0.0319(10) -0.0037(8) -0.0069(8) 0.0008(7)
N1 0.0176(9) 0.0109(8) 0.0169(9) 0.0017(7) 0.0019(7) 0.0045(7)
N2 0.0178(9) 0.0129(9) 0.0161(9) 0.0037(7) 0.0017(7) 0.0051(7)
N3 0.0267(11) 0.0212(10) 0.0227(10) -0.0004(8) 0.0034(8) 0.0044(8)
C1 0.0180(10) 0.0189(11) 0.0149(10) 0.0037(8) 0.0036(8) 0.0046(8)
C2 0.0192(11) 0.0182(11) 0.0167(10) 0.0017(9) 0.0028(9) 0.0026(8)
C3 0.0218(11) 0.0156(11) 0.0187(10) 0.0019(9) 0.0069(9) 0.0043(8)
C4 0.0203(11) 0.0128(10) 0.0170(10) 0.0028(8) 0.0058(8) 0.0053(8)
C5 0.0182(10) 0.0152(10) 0.0205(11) 0.0039(8) 0.0077(9) 0.0089(9)
C6 0.0173(10) 0.0135(10) 0.0182(10) 0.0038(8) 0.0045(8) 0.0077(8)
C7 0.0177(11) 0.0192(11) 0.0192(10) 0.0032(8) 0.0055(9) 0.0097(9)
C8 0.0179(11) 0.0206(11) 0.0184(10) 0.0018(9) 0.0013(9) 0.0075(9)
C9 0.0194(11) 0.0160(11) 0.0177(10) 0.0016(8) 0.0035(9) 0.0044(8)
C10 0.0267(12) 0.0198(11) 0.0199(11) 0.0068(9) 0.0015(9) 0.0083(9)
C11 0.0345(13) 0.0153(11) 0.0280(12) -0.0031(10) 0.0044(10) 0.0059(9)
C12 0.0283(12) 0.0157(11) 0.0288(12) 0.0064(9) 0.0051(10) 0.0109(9)
C13 0.0230(12) 0.0246(12) 0.0251(12) 0.0032(9) 0.0022(10) 0.0132(10)
C14 0.0259(12) 0.0137(11) 0.0238(11) 0.0008(9) 0.0002(9) 0.0080(9)
B1 0.0197(12) 0.0150(12) 0.0176(11) 0.0037(9) 0.0025(10) 0.0070(9)

loop_
_atom_type_symbol
_atom_type_description
_atom_type_scat_dispersion_real
_atom_type_scat_dispersion_imag
_atom_type_scat_source
C C 0.0033 0.0016 'International Tables Vol C Tables 4.2.6.8 and 6.1.1.4'
H H 0.0000 0.0000 'International Tables Vol C Tables 4.2.6.8 and 6.1.1.4'
B B 0.0013 0.0007 'International Tables Vol C Tables 4.2.6.8 and 6.1.1.4'
N N 0.0061 0.0033 'International Tables Vol C Tables 4.2.6.8 and 6.1.1.4'
O O 0.0106 0.0060 'International Tables Vol C Tables 4.2.6.8 and 6.1.1.4'
F F 0.0171 0.0103 'International Tables Vol C Tables 4.2.6.8 and 6.1.1.4'

loop_
_geom_angle_atom_site_label_1
_geom_angle_atom_site_label_2
_geom_angle_atom_site_label_3
_geom_angle
C9 N1 C6 108.30(17)
C9 N1 B1 125.81(17)
C6 N1 B1 125.47(17)
C1 N2 C4 109.29(17)
C1 N2 B1 125.41(17)
C4 N2 B1 125.30(17)
O1 N3 O2 123.0(2)
O1 N3 C2 118.71(18)
O2 N3 C2 118.29(19)
N2 C1 C2 106.78(18)
N2 C1 C10 122.98(19)
C2 C1 C10 130.1(2)
C1 C2 C3 110.67(19)
C1 C2 N3 123.69(19)
C3 C2 N3 125.57(19)
C2 C3 C4 104.34(18)
C2 C3 C11 125.6(2)
C4 C3 C11 129.8(2)
N2 C4 C3 108.91(17)
N2 C4 C5 120.27(18)
C3 C4 C5 130.80(19)
C6 C5 C4 120.20(18)
C6 C5 C12 119.87(19)
C4 C5 C12 119.91(18)
C5 C6 N1 120.78(18)
C5 C6 C7 131.91(18)
N1 C6 C7 107.31(17)
C8 C7 C6 106.11(17)
C8 C7 C13 124.27(19)
C6 C7 C13 129.57(19)
C7 C8 C9 109.13(19)
C7 C8 H8A 125.4
C9 C8 H8A 125.4
N1 C9 C8 109.12(18)
N1 C9 C14 123.11(18)
C8 C9 C14 127.73(19)
C1 C10 H10A 109.5
C1 C10 H10B 109.5
H10A C10 H10B 109.5
C1 C10 H10C 109.5
H10A C10 H10C 109.5
H10B C10 H10C 109.5
C3 C11 H11A 109.5
C3 C11 H11B 109.5
H11A C11 H11B 109.5
C3 C11 H11C 109.5
H11A C11 H11C 109.5
H11B C11 H11C 109.5
C5 C12 H12A 109.5
C5 C12 H12B 109.5
H12A C12 H12B 109.5
C5 C12 H12C 109.5
H12A C12 H12C 109.5
H12B C12 H12C 109.5
C7 C13 H13A 109.5
C7 C13 H13B 109.5
H13A C13 H13B 109.5
C7 C13 H13C 109.5
H13A C13 H13C 109.5
H13B C13 H13C 109.5
C9 C14 H14A 109.5
C9 C14 H14B 109.5
H14A C14 H14B 109.5
C9 C14 H14C 109.5
H14A C14 H14C 109.5
H14B C14 H14C 109.5
F1 B1 F2 109.40(17)
F1 B1 N1 110.37(18)
F2 B1 N1 110.00(17)
F1 B1 N2 110.71(17)
F2 B1 N2 109.91(18)
N1 B1 N2 106.41(16)

loop_
_geom_bond_atom_site_label_1
_geom_bond_atom_site_label_2
_geom_bond_distance
F1 B1 1.385(3)
F2 B1 1.390(3)
O1 N3 1.229(2)
O2 N3 1.233(2)
N1 C9 1.345(3)
N1 C6 1.408(3)
N1 B1 1.546(3)
N2 C1 1.351(3)
N2 C4 1.403(3)
N2 B1 1.550(3)
N3 C2 1.431(3)
C1 C2 1.401(3)
C1 C10 1.488(3)
C2 C3 1.402(3)
C3 C4 1.407(3)
C3 C11 1.500(3)
C4 C5 1.427(3)
C5 C6 1.388(3)
C5 C12 1.497(3)
C6 C7 1.446(3)
C7 C8 1.367(3)
C7 C13 1.496(3)
C8 C9 1.410(3)
C8 H8A 0.9500
C9 C14 1.489(3)
C10 H10A 0.9800
C10 H10B 0.9800
C10 H10C 0.9800
C11 H11A 0.9800
C11 H11B 0.9800
C11 H11C 0.9800
C12 H12A 0.9800
C12 H12B 0.9800
C12 H12C 0.9800
C13 H13A 0.9800
C13 H13B 0.9800
C13 H13C 0.9800
C14 H14A 0.9800
C14 H14B 0.9800
C14 H14C 0.9800

loop_
_geom_hbond_atom_site_label_D
_geom_hbond_atom_site_label_H
_geom_hbond_atom_site_label_A
_geom_hbond_site_symmetry_A
_geom_hbond_distance_DH
_geom_hbond_distance_HA
_geom_hbond_distance_DA
_geom_hbond_angle_DHA
C8 H8A O2 1_444 0.95 2.46 3.290(3) 146
C10 H10C O1 2_767 0.98 2.46 3.371(3) 155
C12 H12B F2 2_666 0.98 2.53 3.329(3) 139

loop_
_geom_torsion_atom_site_label_1
_geom_torsion_atom_site_label_2
_geom_torsion_atom_site_label_3
_geom_torsion_atom_site_label_4
_geom_torsion
C4 N2 C1 C2 -0.9(2)
B1 N2 C1 C2 179.69(18)
C4 N2 C1 C10 175.32(19)
B1 N2 C1 C10 -4.1(3)
N2 C1 C2 C3 1.0(2)
C10 C1 C2 C3 -174.9(2)
N2 C1 C2 N3 -176.23(19)
C10 C1 C2 N3 7.9(4)
O1 N3 C2 C1 22.4(3)
O2 N3 C2 C1 -158.0(2)
O1 N3 C2 C3 -154.4(2)
O2 N3 C2 C3 25.1(3)
C1 C2 C3 C4 -0.7(2)
N3 C2 C3 C4 176.5(2)
C1 C2 C3 C11 -175.5(2)
N3 C2 C3 C11 1.7(3)
C1 N2 C4 C3 0.5(2)
B1 N2 C4 C3 179.93(18)
C1 N2 C4 C5 179.00(18)
B1 N2 C4 C5 -1.6(3)
C2 C3 C4 N2 0.1(2)
C11 C3 C4 N2 174.6(2)
C2 C3 C4 C5 -178.2(2)
C11 C3 C4 C5 -3.6(4)
N2 C4 C5 C6 -7.6(3)
C3 C4 C5 C6 170.4(2)
N2 C4 C5 C12 170.72(18)
C3 C4 C5 C12 -11.2(3)
C4 C5 C6 N1 5.5(3)
C12 C5 C6 N1 -172.83(19)
C4 C5 C6 C7 -174.0(2)
C12 C5 C6 C7 7.7(3)
C9 N1 C6 C5 178.89(19)
B1 N1 C6 C5 6.0(3)
C9 N1 C6 C7 -1.5(2)
B1 N1 C6 C7 -174.36(18)
C5 C6 C7 C8 -179.9(2)
N1 C6 C7 C8 0.5(2)
C5 C6 C7 C13 2.5(4)
N1 C6 C7 C13 -177.1(2)
C6 C7 C8 C9 0.6(2)
C13 C7 C8 C9 178.35(19)
C6 N1 C9 C8 1.9(2)
B1 N1 C9 C8 174.73(19)
C6 N1 C9 C14 -175.81(19)
B1 N1 C9 C14 -3.0(3)
C7 C8 C9 N1 -1.6(2)
C7 C8 C9 C14 176.0(2)
C9 N1 B1 F1 -64.5(3)
C6 N1 B1 F1 107.2(2)
C9 N1 B1 F2 56.3(3)
C6 N1 B1 F2 -132.0(2)
C9 N1 B1 N2 175.34(18)
C6 N1 B1 N2 -13.0(3)
C1 N2 B1 F1 70.1(3)
C4 N2 B1 F1 -109.2(2)
C1 N2 B1 F2 -50.9(3)
C4 N2 B1 F2 129.82(19)
C1 N2 B1 N1 -169.97(18)
C4 N2 B1 N1 10.8(3)

_cod_database_fobs_code 2242318
